data_7225585
loop_
_publ_author_name
'Lai, Changzhi'
'Liu, Haibin'
'Liu, Jianxin'
'Ouyang, Qin'
'Pang, Shuwen'
'Zhou, Hua'
'Tian, Hai-Yan'
'Liu, Liang'
'Yao, Xin-Sheng'
'Tang, Jinshan'

_publ_section_title
;
 Hirundigenin type C21 steroidal glycosides from Cynanchum stauntonii and
 their anti-inflammatory activity
;
_journal_name_full 'RSC Adv.'
_journal_paper_doi 10.1039/C6RA11957C
_journal_year 2016
_chemical_formula_sum 'C29 H45 O10'
_chemical_formula_weight 553.65
_chemical_name_systematic
; 
 ? 
;
_space_group_IT_number 4
_symmetry_cell_setting monoclinic
_symmetry_space_group_name_Hall 'P 2yb'
_symmetry_space_group_name_H-M 'P 1 21 1'
_atom_sites_solution_hydrogens geom
_atom_sites_solution_primary direct
_atom_sites_solution_secondary difmap
_audit_creation_method SHELXL-97
_audit_update_record
;
2015-10-29 deposited with the CCDC.
2016-06-17 downloaded from the CCDC.
;
_cell_angle_alpha 90.00
_cell_angle_beta 99.705(13)
_cell_angle_gamma 90.00
_cell_formula_units_Z 2
_cell_length_a 8.6095(14)
_cell_length_b 7.8910(8)
_cell_length_c 21.093(3)
_cell_measurement_reflns_used 1104
_cell_measurement_temperature 293(2)
_cell_measurement_theta_max 58.5820
_cell_measurement_theta_min 4.2270
_cell_volume 1412.5(3)
_computing_cell_refinement
;
CrysAlisPro, Agilent Technologies,
Version 1.171.36.28 (release 01-02-2013 CrysAlis171 .NET)
(compiled Feb  1 2013,16:14:44)
;
_computing_data_collection
;
CrysAlisPro, Agilent Technologies,
Version 1.171.36.28 (release 01-02-2013 CrysAlis171 .NET)
(compiled Feb  1 2013,16:14:44)
;
_computing_data_reduction
;
CrysAlisPro, Agilent Technologies,
Version 1.171.36.28 (release 01-02-2013 CrysAlis171 .NET)
(compiled Feb  1 2013,16:14:44)
;
_computing_structure_refinement 'SHELXL-97 (Sheldrick, 1997)'
_computing_structure_solution 'SHELXS-97 (Sheldrick, 1990)'
_diffrn_ambient_temperature 293(2)
_diffrn_measured_fraction_theta_full 0.866
_diffrn_measured_fraction_theta_max 0.866
_diffrn_measurement_device_type 'Xcalibur, Sapphire3, Gemini ultra'
_diffrn_measurement_method '\w scans'
_diffrn_radiation_monochromator graphite
_diffrn_radiation_source 'fine-focus sealed tube'
_diffrn_radiation_type CuK\a
_diffrn_radiation_wavelength 1.54184
_diffrn_reflns_av_R_equivalents 0.0284
_diffrn_reflns_av_sigmaI/netI 0.0506
_diffrn_reflns_limit_h_max 9
_diffrn_reflns_limit_h_min -9
_diffrn_reflns_limit_k_max 7
_diffrn_reflns_limit_k_min -8
_diffrn_reflns_limit_l_max 24
_diffrn_reflns_limit_l_min -7
_diffrn_reflns_number 3444
_diffrn_reflns_theta_full 62.66
_diffrn_reflns_theta_max 62.66
_diffrn_reflns_theta_min 4.25
_exptl_absorpt_coefficient_mu 0.804
_exptl_absorpt_correction_T_max 1.00000
_exptl_absorpt_correction_T_min 0.73784
_exptl_absorpt_correction_type multi-scan
_exptl_absorpt_process_details
;
CrysAlisPro, Agilent Technologies,
Version 1.171.36.28 (release 01-02-2013 CrysAlis171 .NET)
(compiled Feb  1 2013,16:14:44)
Empirical absorption correction using spherical harmonics,
 implemented in SCALE3 ABSPACK scaling algorithm.
;
_exptl_crystal_colour colorless
_exptl_crystal_density_diffrn 1.302
_exptl_crystal_density_method 'not measured'
_exptl_crystal_description plates
_exptl_crystal_F_000 598
_exptl_crystal_size_max 0.34
_exptl_crystal_size_mid 0.23
_exptl_crystal_size_min 0.11
_refine_diff_density_max 0.273
_refine_diff_density_min -0.237
_refine_diff_density_rms 0.045
_refine_ls_abs_structure_details 'Flack H D (1983), Acta Cryst. A39, 876-881'
_refine_ls_abs_structure_Flack 0.0(4)
_refine_ls_extinction_method none
_refine_ls_goodness_of_fit_ref 1.061
_refine_ls_hydrogen_treatment mixed
_refine_ls_matrix_type full
_refine_ls_number_parameters 361
_refine_ls_number_reflns 2669
_refine_ls_number_restraints 1
_refine_ls_restrained_S_all 1.061
_refine_ls_R_factor_all 0.0674
_refine_ls_R_factor_gt 0.0552
_refine_ls_shift/su_max 0.000
_refine_ls_shift/su_mean 0.000
_refine_ls_structure_factor_coef Fsqd
_refine_ls_weighting_details 'calc w=1/[\s^2^(Fo^2^)+(0.0946P)^2^+0.0206P] where P=(Fo^2^+2Fc^2^)/3'
_refine_ls_weighting_scheme calc
_refine_ls_wR_factor_gt 0.1432
_refine_ls_wR_factor_ref 0.1545
_reflns_number_gt 2175
_reflns_number_total 2669
_reflns_threshold_expression >2sigma(I)
_cod_data_source_file c6ra11957c2.cif
_cod_data_source_block tjs
_cod_database_code 7225585

loop_
_symmetry_equiv_pos_as_xyz
'x, y, z'
'-x, y+1/2, -z'

loop_
_atom_site_label
_atom_site_type_symbol
_atom_site_fract_x
_atom_site_fract_y
_atom_site_fract_z
_atom_site_U_iso_or_equiv
_atom_site_adp_type
_atom_site_occupancy
_atom_site_symmetry_multiplicity
_atom_site_calc_flag
_atom_site_refinement_flags
O1 O 0.2947(4) 1.0881(4) 0.13715(14) 0.0489(8) Uani 1 1 d .
O2 O 0.9360(5) 0.4434(5) 0.3980(2) 0.0738(12) Uani 1 1 d .
H2 H 1.0163 0.3904 0.4121 0.111 Uiso 1 1 calc R
O3 O 1.0371(4) 0.5377(5) 0.30893(17) 0.0627(10) Uani 1 1 d .
O4 O 1.2547(6) 0.3337(6) 0.4110(3) 0.0903(15) Uani 1 1 d .
O5 O 1.2278(6) 0.5268(9) 0.4883(2) 0.106(2) Uani 1 1 d .
C1 C 0.6931(6) 1.0839(6) 0.2460(2) 0.0526(12) Uani 1 1 d .
H1A H 0.7548 1.1724 0.2703 0.063 Uiso 1 1 calc R
H1B H 0.7544 1.0403 0.2149 0.063 Uiso 1 1 calc R
C2 C 0.5438(6) 1.1621(6) 0.2097(2) 0.0512(12) Uani 1 1 d .
H2A H 0.5703 1.2452 0.1794 0.061 Uiso 1 1 calc R
H2B H 0.4879 1.2197 0.2397 0.061 Uiso 1 1 calc R
C3 C 0.4388(5) 1.0262(6) 0.1739(2) 0.0413(10) Uani 1 1 d .
H3 H 0.4982 0.9686 0.1445 0.050 Uiso 1 1 calc R
C4 C 0.3978(6) 0.8968(7) 0.2215(2) 0.0515(12) Uani 1 1 d .
H4A H 0.3321 0.8090 0.1986 0.062 Uiso 1 1 calc R
H4B H 0.3386 0.9512 0.2510 0.062 Uiso 1 1 calc R
C5 C 0.5465(6) 0.8171(6) 0.2592(2) 0.0451(12) Uani 1 1 d .
C6 C 0.5654(7) 0.6524(7) 0.2606(2) 0.0549(13) Uani 1 1 d .
H6 H 0.4842 0.5878 0.2378 0.066 Uiso 1 1 calc R
C7 C 0.7055(7) 0.5579(7) 0.2953(3) 0.0605(14) Uani 1 1 d .
H7A H 0.7645 0.5103 0.2643 0.073 Uiso 1 1 calc R
H7B H 0.6698 0.4651 0.3194 0.073 Uiso 1 1 calc R
C8 C 0.8132(6) 0.6739(6) 0.3414(2) 0.0474(11) Uani 1 1 d .
H8 H 0.7640 0.6896 0.3797 0.057 Uiso 1 1 calc R
C9 C 0.8302(6) 0.8487(6) 0.3125(3) 0.0505(12) Uani 1 1 d .
H9 H 0.8746 0.8322 0.2731 0.061 Uiso 1 1 calc R
C10 C 0.6684(6) 0.9382(6) 0.2930(2) 0.0444(11) Uani 1 1 d .
C11 C 0.9476(9) 0.9532(8) 0.3580(4) 0.102(3) Uani 1 1 d .
H11 H 0.9211 1.0598 0.3718 0.123 Uiso 1 1 calc R
C12 C 1.0958(11) 0.8848(8) 0.3785(5) 0.109(3) Uani 1 1 d .
H12A H 1.1490 0.9545 0.4134 0.130 Uiso 1 1 calc R
H12B H 1.1550 0.8940 0.3434 0.130 Uiso 1 1 calc R
C13 C 1.1050(8) 0.6977(7) 0.4018(3) 0.0616(15) Uani 1 1 d .
C14 C 0.9760(7) 0.5883(6) 0.3637(2) 0.0526(13) Uani 1 1 d .
C15 C 1.2590(10) 0.3445(10) 0.3443(4) 0.100(3) Uani 1 1 d .
H15A H 1.1892 0.2612 0.3207 0.120 Uiso 1 1 calc R
H15B H 1.3650 0.3255 0.3360 0.120 Uiso 1 1 calc R
C16 C 1.2046(8) 0.5220(10) 0.3251(3) 0.0788(19) Uani 1 1 d .
H16 H 1.2563 0.5644 0.2903 0.095 Uiso 1 1 calc R
C17 C 1.2571(8) 0.6216(8) 0.3868(3) 0.0658(16) Uani 1 1 d .
H17 H 1.3369 0.7074 0.3825 0.079 Uiso 1 1 calc R
C18 C 1.1246(9) 0.6709(12) 0.4740(3) 0.087(2) Uani 1 1 d .
H18A H 1.1706 0.7705 0.4967 0.104 Uiso 1 1 calc R
H18B H 1.0234 0.6487 0.4867 0.104 Uiso 1 1 calc R
C19 C 0.6096(8) 1.0122(8) 0.3520(3) 0.0731(17) Uani 1 1 d .
H19A H 0.5035 1.0522 0.3397 0.110 Uiso 1 1 calc R
H19B H 0.6763 1.1048 0.3690 0.110 Uiso 1 1 calc R
H19C H 0.6122 0.9260 0.3843 0.110 Uiso 1 1 calc R
C20 C 1.3112(8) 0.4965(9) 0.4397(3) 0.0730(17) Uani 1 1 d .
C21 C 1.4859(9) 0.4878(12) 0.4659(4) 0.100(2) Uani 1 1 d .
H21A H 1.5190 0.5916 0.4877 0.150 Uiso 1 1 calc R
H21B H 1.5431 0.4714 0.4310 0.150 Uiso 1 1 calc R
H21C H 1.5062 0.3947 0.4954 0.150 Uiso 1 1 calc R
O1' O 0.3318(4) 1.3556(4) 0.10105(15) 0.0468(8) Uani 1 1 d .
O2' O 0.1599(5) 0.9899(4) 0.00978(16) 0.0557(9) Uani 1 1 d .
H2' H 0.1325 0.9304 0.0378 0.083 Uiso 1 1 calc R
O3' O 0.0414(4) 1.2721(5) -0.06827(15) 0.0561(9) Uani 1 1 d .
O4' O 0.3031(5) 1.5234(5) -0.06132(17) 0.0658(10) Uani 1 1 d .
H4' H 0.2663 1.6188 -0.0681 0.099 Uiso 1 1 calc R
C1' C 0.3168(6) 1.1821(6) 0.0835(2) 0.0451(11) Uani 1 1 d .
H1' H 0.4119 1.1435 0.0680 0.054 Uiso 1 1 calc R
C2' C 0.1733(6) 1.1603(6) 0.0310(2) 0.0445(11) Uani 1 1 d .
H2'1 H 0.0779 1.1930 0.0477 0.053 Uiso 1 1 calc R
C3' C 0.1913(6) 1.2712(7) -0.0260(2) 0.0458(11) Uani 1 1 d .
H3' H 0.2688 1.2182 -0.0488 0.055 Uiso 1 1 calc R
C4' C 0.2452(6) 1.4502(7) -0.0084(2) 0.0480(11) Uani 1 1 d .
H4'1 H 0.1552 1.5167 0.0005 0.058 Uiso 1 1 calc R
C5' C 0.3756(6) 1.4565(6) 0.0502(2) 0.0473(11) Uani 1 1 d .
H5' H 0.4728 1.4110 0.0385 0.057 Uiso 1 1 calc R
C6' C 0.4060(8) 1.6343(7) 0.0762(3) 0.0631(15) Uani 1 1 d .
H6'1 H 0.3137 1.6759 0.0911 0.095 Uiso 1 1 calc R
H6'2 H 0.4305 1.7070 0.0428 0.095 Uiso 1 1 calc R
H6'3 H 0.4930 1.6330 0.1113 0.095 Uiso 1 1 calc R
C7' C 0.0443(9) 1.2850(11) -0.1353(3) 0.0819(19) Uani 1 1 d .
H7'1 H 0.0480 1.4022 -0.1471 0.123 Uiso 1 1 calc R
H7'2 H -0.0489 1.2337 -0.1590 0.123 Uiso 1 1 calc R
H7'3 H 0.1357 1.2277 -0.1452 0.123 Uiso 1 1 calc R
O1M O 0.1816(8) 0.8232(7) 0.8979(2) 0.1042(18) Uani 1 1 d .
H1M H 0.1580 0.8701 0.9296 0.156 Uiso 1 1 calc R
C1M C 0.0280(19) 0.8298(15) 0.8375(7) 0.193(8) Uani 1 1 d .
H1M1 H -0.0640 0.8671 0.8536 0.290 Uiso 1 1 calc R
H1M2 H 0.0097 0.7188 0.8191 0.290 Uiso 1 1 calc R
H1M3 H 0.0504 0.9074 0.8051 0.290 Uiso 1 1 calc R

loop_
_atom_site_aniso_label
_atom_site_aniso_U_11
_atom_site_aniso_U_22
_atom_site_aniso_U_33
_atom_site_aniso_U_23
_atom_site_aniso_U_13
_atom_site_aniso_U_12
O1 0.0436(19) 0.0571(19) 0.0433(17) 0.0135(15) -0.0003(14) 0.0059(18)
O2 0.069(3) 0.060(2) 0.090(3) 0.037(2) 0.004(2) 0.011(2)
O3 0.062(3) 0.067(2) 0.055(2) -0.0062(17) -0.0004(17) 0.008(2)
O4 0.087(4) 0.057(2) 0.122(4) 0.014(2) 0.000(3) 0.017(3)
O5 0.089(3) 0.163(6) 0.064(3) 0.045(3) 0.006(2) 0.059(4)
C1 0.056(3) 0.033(2) 0.061(3) 0.004(2) -0.014(2) -0.006(2)
C2 0.056(3) 0.042(2) 0.050(3) 0.005(2) -0.006(2) 0.005(2)
C3 0.036(2) 0.044(2) 0.039(2) 0.0013(18) -0.0042(18) -0.004(2)
C4 0.043(3) 0.056(3) 0.050(3) 0.007(2) -0.005(2) -0.001(3)
C5 0.053(3) 0.044(3) 0.037(2) 0.0094(18) 0.002(2) -0.006(2)
C6 0.056(3) 0.044(3) 0.057(3) 0.004(2) -0.011(2) -0.016(3)
C7 0.068(4) 0.039(3) 0.068(3) 0.008(2) -0.008(3) 0.003(3)
C8 0.055(3) 0.038(2) 0.046(3) 0.0043(19) 0.000(2) 0.001(2)
C9 0.046(3) 0.042(2) 0.058(3) 0.011(2) -0.008(2) 0.001(2)
C10 0.049(3) 0.036(2) 0.043(2) 0.0019(19) -0.007(2) 0.000(2)
C11 0.080(5) 0.042(3) 0.156(7) 0.022(4) -0.063(5) -0.010(4)
C12 0.102(6) 0.044(3) 0.149(7) -0.002(4) -0.068(5) -0.003(4)
C13 0.068(4) 0.050(3) 0.056(3) -0.007(2) -0.020(3) 0.009(3)
C14 0.063(3) 0.039(2) 0.052(3) 0.010(2) -0.001(2) 0.001(3)
C15 0.085(6) 0.078(5) 0.131(7) -0.020(5) 0.004(5) 0.036(5)
C16 0.072(5) 0.095(5) 0.074(4) 0.003(4) 0.025(3) 0.003(4)
C17 0.064(4) 0.066(3) 0.067(4) 0.010(3) 0.009(3) -0.005(3)
C18 0.079(5) 0.110(5) 0.063(4) -0.011(4) -0.011(3) 0.039(5)
C19 0.091(4) 0.071(4) 0.049(3) -0.004(3) -0.011(3) 0.037(4)
C20 0.066(4) 0.066(4) 0.083(4) 0.019(3) -0.002(3) 0.023(3)
C21 0.068(4) 0.102(6) 0.122(6) 0.028(5) -0.008(4) 0.020(5)
O1' 0.048(2) 0.0464(17) 0.0428(18) 0.0010(13) -0.0013(14) -0.0043(17)
O2' 0.062(2) 0.0466(19) 0.054(2) 0.0012(15) -0.0044(17) -0.0038(19)
O3' 0.049(2) 0.068(2) 0.0464(18) -0.0005(16) -0.0085(15) 0.000(2)
O4' 0.074(3) 0.067(2) 0.057(2) 0.0175(17) 0.0139(18) -0.002(2)
C1' 0.046(3) 0.045(3) 0.043(3) 0.009(2) 0.001(2) 0.004(2)
C2' 0.044(3) 0.042(2) 0.046(2) 0.003(2) 0.002(2) 0.007(2)
C3' 0.039(3) 0.048(2) 0.047(3) 0.006(2) -0.003(2) 0.007(3)
C4' 0.045(3) 0.049(3) 0.049(3) 0.009(2) 0.004(2) 0.004(2)
C5' 0.045(3) 0.047(2) 0.049(3) 0.005(2) 0.005(2) -0.002(2)
C6' 0.073(4) 0.055(3) 0.059(3) 0.004(2) 0.003(3) -0.003(3)
C7' 0.085(5) 0.105(5) 0.049(3) 0.000(3) -0.009(3) 0.004(5)
O1M 0.159(5) 0.079(3) 0.073(3) 0.011(2) 0.014(3) 0.036(4)
C1M 0.288(18) 0.107(7) 0.236(14) 0.074(9) 0.195(15) 0.055(10)

loop_
_atom_type_symbol
_atom_type_description
_atom_type_scat_dispersion_real
_atom_type_scat_dispersion_imag
_atom_type_scat_source
C C 0.0181 0.0091 'International Tables Vol C Tables 4.2.6.8 and 6.1.1.4'
H H 0.0000 0.0000 'International Tables Vol C Tables 4.2.6.8 and 6.1.1.4'
O O 0.0492 0.0322 'International Tables Vol C Tables 4.2.6.8 and 6.1.1.4'

loop_
_geom_angle_atom_site_label_1
_geom_angle_atom_site_label_2
_geom_angle_atom_site_label_3
_geom_angle
C1' O1 C3 113.4(3)
C14 O3 C16 109.3(4)
C15 O4 C20 107.1(5)
C20 O5 C18 111.3(5)
C2 C1 C10 115.3(4)
C1 C2 C3 110.3(4)
O1 C3 C4 108.1(4)
O1 C3 C2 114.6(4)
C4 C3 C2 109.4(4)
C3 C4 C5 110.8(4)
C6 C5 C10 123.0(5)
C6 C5 C4 120.7(5)
C10 C5 C4 116.2(4)
C5 C6 C7 126.2(5)
C6 C7 C8 111.4(4)
C9 C8 C7 112.1(4)
C9 C8 C14 111.8(4)
C7 C8 C14 110.5(4)
C11 C9 C8 109.8(4)
C11 C9 C10 113.1(5)
C8 C9 C10 112.0(4)
C5 C10 C19 109.0(4)
C5 C10 C9 111.0(4)
C19 C10 C9 111.2(4)
C5 C10 C1 109.0(4)
C19 C10 C1 109.6(4)
C9 C10 C1 107.0(4)
C12 C11 C9 117.8(6)
C11 C12 C13 117.7(7)
C18 C13 C17 101.5(5)
C18 C13 C14 113.4(6)
C17 C13 C14 104.1(4)
C18 C13 C12 116.1(6)
C17 C13 C12 108.1(7)
C14 C13 C12 112.2(5)
O3 C14 O2 110.2(4)
O3 C14 C13 104.7(5)
O2 C14 C13 113.8(4)
O3 C14 C8 108.6(4)
O2 C14 C8 102.6(4)
C13 C14 C8 116.9(4)
O4 C15 C16 105.3(6)
O3 C16 C15 113.5(7)
O3 C16 C17 107.5(5)
C15 C16 C17 102.4(6)
C20 C17 C13 106.0(5)
C20 C17 C16 107.8(6)
C13 C17 C16 103.8(5)
O5 C18 C13 106.2(5)
O5 C20 O4 106.4(6)
O5 C20 C17 107.7(5)
O4 C20 C17 103.3(5)
O5 C20 C21 110.4(6)
O4 C20 C21 110.5(6)
C17 C20 C21 117.7(6)
C1' O1' C5' 111.4(3)
C7' O3' C3' 116.9(4)
O1 C1' O1' 108.8(4)
O1 C1' C2' 109.0(4)
O1' C1' C2' 109.0(4)
O2' C2' C3' 108.1(4)
O2' C2' C1' 110.5(4)
C3' C2' C1' 109.4(4)
O3' C3' C4' 110.7(4)
O3' C3' C2' 107.1(4)
C4' C3' C2' 114.3(4)
O4' C4' C3' 108.7(4)
O4' C4' C5' 108.5(4)
C3' C4' C5' 112.5(4)
O1' C5' C6' 107.1(4)
O1' C5' C4' 109.7(4)
C6' C5' C4' 112.5(4)

loop_
_geom_bond_atom_site_label_1
_geom_bond_atom_site_label_2
_geom_bond_distance
O1 C1' 1.392(6)
O1 C3 1.434(5)
O2 C14 1.426(6)
O3 C14 1.405(7)
O3 C16 1.430(8)
O4 C15 1.415(10)
O4 C20 1.467(9)
O5 C20 1.368(8)
O5 C18 1.444(10)
C1 C2 1.512(7)
C1 C10 1.557(7)
C2 C3 1.519(7)
C3 C4 1.514(7)
C4 C5 1.524(7)
C5 C6 1.309(8)
C5 C10 1.507(7)
C6 C7 1.500(8)
C7 C8 1.529(7)
C8 C9 1.525(6)
C8 C14 1.556(8)
C9 C11 1.515(9)
C9 C10 1.554(7)
C10 C19 1.536(7)
C11 C12 1.386(11)
C12 C13 1.553(9)
C13 C18 1.519(9)
C13 C17 1.521(9)
C13 C14 1.525(8)
C15 C16 1.511(12)
C16 C17 1.522(10)
C17 C20 1.503(8)
C20 C21 1.514(10)
O1' C1' 1.418(6)
O1' C5' 1.436(6)
O2' C2' 1.416(6)
O3' C7' 1.423(7)
O3' C3' 1.440(6)
O4' C4' 1.420(6)
C1' C2' 1.524(7)
C2' C3' 1.516(6)
C3' C4' 1.514(8)
C4' C5' 1.523(7)
C5' C6' 1.513(8)
O1M C1M 1.675(18)
